data_4131053
loop_
_publ_author_name
'Le, Christine M.'
'Sperger, Theresa'
'Fu, Rui'
'Hou, Xiao'
'Lim, Yong Hwan'
'Schoenebeck, Franziska'
'Lautens, Mark'

_publ_section_title
;
 Stereoselective Synthesis of Methylene Oxindoles via
 Palladium(II)-Catalyzed Intramolecular Cross-Coupling of Carbamoyl
 Chlorides.
;
_journal_issue 43
_journal_name_full 'Journal of the American Chemical Society'
_journal_page_first 14441
_journal_page_last 14448
_journal_paper_doi 10.1021/jacs.6b08925
_journal_volume 138
_journal_year 2016
_chemical_formula_moiety 'C16 H12 Cl N O'
_chemical_formula_sum 'C16 H12 Cl N O'
_chemical_formula_weight 269.72
_space_group_crystal_system orthorhombic
_space_group_IT_number 33
_space_group_name_Hall 'P 2c -2n'
_space_group_name_H-M_alt 'P n a 21'
_atom_sites_solution_hydrogens geom
_audit_creation_method SHELXL-2014/7
_cell_angle_alpha 90
_cell_angle_beta 90
_cell_angle_gamma 90
_cell_formula_units_Z 4
_cell_length_a 12.0485(3)
_cell_length_b 19.1202(5)
_cell_length_c 5.4934(1)
_cell_measurement_reflns_used 9705
_cell_measurement_temperature 147(2)
_cell_measurement_theta_max 66.70
_cell_measurement_theta_min 4.34
_cell_volume 1265.51(5)
_computing_cell_refinement APEX2
_computing_data_collection 'APEX2 (Bruker, 2014)'
_computing_data_reduction 'SAINT (Bruker, 2014)'
_computing_molecular_graphics 'PLATON (Spek, 2009)'
_computing_publication_material 'SHELXTL (Sheldrick, 2008)'
_computing_structure_refinement 'SHELXL-2014/7 (Sheldrick, 2015)'
_computing_structure_solution 'SHELXT (Sheldrick, 2015)'
_diffrn_ambient_temperature 147(2)
_diffrn_measured_fraction_theta_full 0.994
_diffrn_measured_fraction_theta_max 0.994
_diffrn_measurement_device_type 'Bruker Kappa APEX-DUO CCD'
_diffrn_measurement_method '\f and \w scans'
_diffrn_radiation_type CuK\a
_diffrn_radiation_wavelength 1.54178
_diffrn_reflns_av_R_equivalents 0.0351
_diffrn_reflns_av_unetI/netI 0.0141
_diffrn_reflns_Laue_measured_fraction_full 0.994
_diffrn_reflns_Laue_measured_fraction_max 0.994
_diffrn_reflns_limit_h_max 14
_diffrn_reflns_limit_h_min -14
_diffrn_reflns_limit_k_max 22
_diffrn_reflns_limit_k_min -22
_diffrn_reflns_limit_l_max 6
_diffrn_reflns_limit_l_min -6
_diffrn_reflns_number 47275
_diffrn_reflns_point_group_measured_fraction_full 0.995
_diffrn_reflns_point_group_measured_fraction_max 0.995
_diffrn_reflns_theta_full 67.358
_diffrn_reflns_theta_max 67.358
_diffrn_reflns_theta_min 4.337
_diffrn_source 'Bruker ImuS with multi-layer optics'
_exptl_absorpt_coefficient_mu 2.580
_exptl_absorpt_correction_T_max 0.7529
_exptl_absorpt_correction_T_min 0.6628
_exptl_absorpt_correction_type multi-scan
_exptl_absorpt_process_details 'SADABS (Sheldrick, 1996)'
_exptl_crystal_colour brown
_exptl_crystal_density_diffrn 1.416
_exptl_crystal_description needle
_exptl_crystal_F_000 560
_exptl_crystal_size_max 0.200
_exptl_crystal_size_mid 0.130
_exptl_crystal_size_min 0.040
_refine_diff_density_max 0.119
_refine_diff_density_min -0.184
_refine_diff_density_rms 0.035
_refine_ls_abs_structure_details
; 
 Refined as an inversion twin. 
;
_refine_ls_abs_structure_Flack 0.009(15)
_refine_ls_extinction_method none
_refine_ls_goodness_of_fit_ref 1.098
_refine_ls_hydrogen_treatment constr
_refine_ls_matrix_type full
_refine_ls_number_parameters 174
_refine_ls_number_reflns 2250
_refine_ls_number_restraints 1
_refine_ls_restrained_S_all 1.098
_refine_ls_R_factor_all 0.0216
_refine_ls_R_factor_gt 0.0213
_refine_ls_shift/su_max 0.000
_refine_ls_shift/su_mean 0.000
_refine_ls_structure_factor_coef Fsqd
_refine_ls_weighting_details 'w=1/[\s^2^(Fo^2^)+(0.0308P)^2^+0.2491P] where P=(Fo^2^+2Fc^2^)/3'
_refine_ls_weighting_scheme calc
_refine_ls_wR_factor_gt 0.0553
_refine_ls_wR_factor_ref 0.0555
_reflns_Friedel_coverage 0.798
_reflns_Friedel_fraction_full 0.996
_reflns_Friedel_fraction_max 0.996
_reflns_number_gt 2221
_reflns_number_total 2250
_reflns_threshold_expression 'I > 2\s(I)'
_cod_data_source_file ja6b08925_si_003.cif
_cod_data_source_block d15140
_cod_database_code 4131053
_shelx_shelxl_version_number 2014/7
_shelx_space_group_comment
; 
The symmetry employed for this shelxl refinement is uniquely defined 
by the following loop, which should always be used as a source of 
symmetry information in preference to the above space-group names. 
They are only intended as comments. 
;
_shelx_estimated_absorpt_t_min 0.626
_shelx_estimated_absorpt_t_max 0.904

loop_
_space_group_symop_operation_xyz
'x, y, z'
'-x, -y, z+1/2'
'-x+1/2, y+1/2, z+1/2'
'x+1/2, -y+1/2, z'

loop_
_atom_site_label
_atom_site_type_symbol
_atom_site_fract_x
_atom_site_fract_y
_atom_site_fract_z
_atom_site_U_iso_or_equiv
_atom_site_adp_type
_atom_site_occupancy
_atom_site_site_symmetry_order
_atom_site_calc_flag
_atom_site_refinement_flags_posn
_atom_site_refinement_flags_adp
Cl1 Cl 0.68272(3) 0.47647(2) 1.10824(11) 0.02613(13) Uani 1 1 d . .
O1 O 0.74316(11) 0.30379(7) 0.4272(3) 0.0254(3) Uani 1 1 d . .
N1 N 0.56918(12) 0.30935(7) 0.5889(3) 0.0199(3) Uani 1 1 d . .
C1 C 0.67961(14) 0.32937(9) 0.5781(4) 0.0185(4) Uani 1 1 d . .
C2 C 0.71731(16) 0.38116(9) 0.7582(4) 0.0184(4) Uani 1 1 d . .
C3 C 0.64222(15) 0.41012(9) 0.9113(4) 0.0197(4) Uani 1 1 d . .
C4 C 0.52803(14) 0.38810(9) 0.9229(4) 0.0200(4) Uani 1 1 d . .
C5 C 0.45140(14) 0.41374(10) 1.0947(5) 0.0265(4) Uani 1 1 d . .
H5A H 0.4726 0.4502 1.2026 0.032 Uiso 1 1 calc R U
C6 C 0.34567(15) 0.38622(11) 1.1072(5) 0.0324(4) Uani 1 1 d . .
H6A H 0.2943 0.4035 1.2237 0.039 Uiso 1 1 calc R U
C7 C 0.31471(15) 0.33313(12) 0.9490(5) 0.0313(5) Uani 1 1 d . .
H7A H 0.2425 0.3135 0.9615 0.038 Uiso 1 1 calc R U
C8 C 0.38645(16) 0.30830(10) 0.7742(4) 0.0258(4) Uani 1 1 d . .
H8A H 0.3629 0.2731 0.6637 0.031 Uiso 1 1 calc R U
C9 C 0.49460(15) 0.33531(9) 0.7601(4) 0.0198(4) Uani 1 1 d . .
C10 C 0.53222(17) 0.25655(10) 0.4133(4) 0.0269(4) Uani 1 1 d . .
H10A H 0.4661 0.2736 0.3279 0.040 Uiso 1 1 calc R U
H10B H 0.5143 0.2131 0.4994 0.040 Uiso 1 1 calc R U
H10C H 0.5916 0.2477 0.2953 0.040 Uiso 1 1 calc R U
C11 C 0.83881(15) 0.39516(9) 0.7640(4) 0.0187(4) Uani 1 1 d . .
C12 C 0.89247(15) 0.42865(9) 0.5729(4) 0.0218(4) Uani 1 1 d . .
H12A H 0.8505 0.4454 0.4385 0.026 Uiso 1 1 calc R U
C13 C 1.00680(15) 0.43788(9) 0.5761(4) 0.0214(4) Uani 1 1 d . .
H13A H 1.0426 0.4616 0.4459 0.026 Uiso 1 1 calc R U
C14 C 1.06850(15) 0.41248(9) 0.7691(4) 0.0213(4) Uani 1 1 d . .
H14A H 1.1469 0.4179 0.7702 0.026 Uiso 1 1 calc R U
C15 C 1.01574(15) 0.37918(10) 0.9609(4) 0.0220(4) Uani 1 1 d . .
H15A H 1.0582 0.3621 1.0940 0.026 Uiso 1 1 calc R U
C16 C 0.90121(15) 0.37054(9) 0.9601(4) 0.0202(4) Uani 1 1 d . .
H16A H 0.8655 0.3479 1.0927 0.024 Uiso 1 1 calc R U

loop_
_atom_site_aniso_label
_atom_site_aniso_U_11
_atom_site_aniso_U_22
_atom_site_aniso_U_33
_atom_site_aniso_U_23
_atom_site_aniso_U_13
_atom_site_aniso_U_12
Cl1 0.0248(2) 0.0257(2) 0.0280(2) -0.0089(2) -0.0060(2) 0.00094(16)
O1 0.0243(7) 0.0277(7) 0.0242(7) -0.0057(7) 0.0027(7) -0.0002(5)
N1 0.0198(7) 0.0182(7) 0.0217(8) -0.0009(8) -0.0029(7) -0.0017(6)
C1 0.0205(8) 0.0179(8) 0.0171(10) 0.0018(9) -0.0020(8) 0.0009(6)
C2 0.0190(9) 0.0178(8) 0.0185(9) 0.0020(8) -0.0023(7) -0.0006(7)
C3 0.0217(9) 0.0176(8) 0.0198(9) -0.0001(8) -0.0052(8) 0.0010(7)
C4 0.0192(8) 0.0186(8) 0.0223(9) 0.0021(8) -0.0026(8) 0.0028(7)
C5 0.0239(9) 0.0269(9) 0.0288(10) -0.0039(10) 0.0000(10) 0.0054(7)
C6 0.0218(9) 0.0376(11) 0.0378(11) -0.0023(13) 0.0050(13) 0.0066(8)
C7 0.0169(10) 0.0342(11) 0.0427(12) 0.0036(11) -0.0019(10) -0.0002(8)
C8 0.0196(9) 0.0238(9) 0.0340(11) 0.0014(9) -0.0046(9) -0.0013(7)
C9 0.0191(9) 0.0187(8) 0.0216(9) 0.0023(8) -0.0035(8) 0.0024(7)
C10 0.0288(10) 0.0245(9) 0.0275(11) -0.0068(9) -0.0034(9) -0.0050(8)
C11 0.0192(9) 0.0175(8) 0.0195(9) -0.0007(8) -0.0020(8) 0.0005(7)
C12 0.0243(9) 0.0221(9) 0.0189(9) 0.0026(8) -0.0029(8) -0.0009(7)
C13 0.0241(9) 0.0204(8) 0.0198(9) 0.0023(9) 0.0023(8) -0.0041(7)
C14 0.0172(9) 0.0205(9) 0.0261(10) -0.0017(9) 0.0013(9) -0.0010(7)
C15 0.0205(9) 0.0243(9) 0.0213(10) 0.0033(8) -0.0032(8) 0.0024(7)
C16 0.0225(9) 0.0204(8) 0.0178(9) 0.0028(8) 0.0013(8) -0.0015(7)

loop_
_atom_type_symbol
_atom_type_description
_atom_type_scat_dispersion_real
_atom_type_scat_dispersion_imag
_atom_type_scat_source
C C 0.0181 0.0091 'International Tables Vol C Tables 4.2.6.8 and 6.1.1.4'
H H 0.0000 0.0000 'International Tables Vol C Tables 4.2.6.8 and 6.1.1.4'
N N 0.0311 0.0180 'International Tables Vol C Tables 4.2.6.8 and 6.1.1.4'
O O 0.0492 0.0322 'International Tables Vol C Tables 4.2.6.8 and 6.1.1.4'
Cl Cl 0.3639 0.7018 'International Tables Vol C Tables 4.2.6.8 and 6.1.1.4'

loop_
_geom_angle_atom_site_label_1
_geom_angle_atom_site_label_2
_geom_angle_atom_site_label_3
_geom_angle
C1 N1 C9 123.38(16)
C1 N1 C10 116.99(16)
C9 N1 C10 119.61(15)
O1 C1 N1 121.12(17)
O1 C1 C2 121.90(15)
N1 C1 C2 116.97(17)
C3 C2 C1 119.11(17)
C3 C2 C11 124.78(18)
C1 C2 C11 116.04(16)
C2 C3 C4 123.13(18)
C2 C3 Cl1 119.86(15)
C4 C3 Cl1 117.00(14)
C9 C4 C5 119.20(16)
C9 C4 C3 117.05(17)
C5 C4 C3 123.67(18)
C6 C5 C4 120.4(2)
C6 C5 H5A 119.8
C4 C5 H5A 119.8
C5 C6 C7 119.7(2)
C5 C6 H6A 120.1
C7 C6 H6A 120.1
C8 C7 C6 121.37(18)
C8 C7 H7A 119.3
C6 C7 H7A 119.3
C7 C8 C9 119.6(2)
C7 C8 H8A 120.2
C9 C8 H8A 120.2
N1 C9 C8 120.34(17)
N1 C9 C4 120.02(16)
C8 C9 C4 119.64(18)
N1 C10 H10A 109.5
N1 C10 H10B 109.5
H10A C10 H10B 109.5
N1 C10 H10C 109.5
H10A C10 H10C 109.5
H10B C10 H10C 109.5
C12 C11 C16 119.22(17)
C12 C11 C2 121.63(17)
C16 C11 C2 119.06(17)
C13 C12 C11 120.69(18)
C13 C12 H12A 119.7
C11 C12 H12A 119.7
C14 C13 C12 119.89(18)
C14 C13 H13A 120.1
C12 C13 H13A 120.1
C13 C14 C15 119.85(16)
C13 C14 H14A 120.1
C15 C14 H14A 120.1
C14 C15 C16 120.52(18)
C14 C15 H15A 119.7
C16 C15 H15A 119.7
C15 C16 C11 119.82(19)
C15 C16 H16A 120.1
C11 C16 H16A 120.1

loop_
_geom_bond_atom_site_label_1
_geom_bond_atom_site_label_2
_geom_bond_distance
Cl1 C3 1.7373(18)
O1 C1 1.230(2)
N1 C1 1.386(2)
N1 C9 1.392(2)
N1 C10 1.466(3)
C1 C2 1.472(3)
C2 C3 1.354(3)
C2 C11 1.489(3)
C3 C4 1.440(2)
C4 C9 1.407(3)
C4 C5 1.408(3)
C5 C6 1.380(3)
C5 H5A 0.9500
C6 C7 1.387(4)
C6 H6A 0.9500
C7 C8 1.376(3)
C7 H7A 0.9500
C8 C9 1.404(3)
C8 H8A 0.9500
C10 H10A 0.9800
C10 H10B 0.9800
C10 H10C 0.9800
C11 C12 1.389(3)
C11 C16 1.395(3)
C12 C13 1.389(3)
C12 H12A 0.9500
C13 C14 1.383(3)
C13 H13A 0.9500
C14 C15 1.385(3)
C14 H14A 0.9500
C15 C16 1.390(3)
C15 H15A 0.9500
C16 H16A 0.9500

loop_
_geom_torsion_atom_site_label_1
_geom_torsion_atom_site_label_2
_geom_torsion_atom_site_label_3
_geom_torsion_atom_site_label_4
_geom_torsion
C9 N1 C1 O1 178.26(17)
C10 N1 C1 O1 0.1(3)
C9 N1 C1 C2 -0.4(3)
C10 N1 C1 C2 -178.60(16)
O1 C1 C2 C3 176.57(17)
N1 C1 C2 C3 -4.7(3)
O1 C1 C2 C11 -6.2(3)
N1 C1 C2 C11 172.50(16)
C1 C2 C3 C4 6.0(3)
C11 C2 C3 C4 -170.98(18)
C1 C2 C3 Cl1 -174.77(14)
C11 C2 C3 Cl1 8.2(3)
C2 C3 C4 C9 -2.0(3)
Cl1 C3 C4 C9 178.79(13)
C2 C3 C4 C5 174.62(18)
Cl1 C3 C4 C5 -4.6(3)
C9 C4 C5 C6 1.6(3)
C3 C4 C5 C6 -174.9(2)
C4 C5 C6 C7 -0.2(4)
C5 C6 C7 C8 -1.7(4)
C6 C7 C8 C9 2.2(3)
C1 N1 C9 C8 -174.45(17)
C10 N1 C9 C8 3.7(3)
C1 N1 C9 C4 4.5(3)
C10 N1 C9 C4 -177.38(17)
C7 C8 C9 N1 178.17(19)
C7 C8 C9 C4 -0.8(3)
C5 C4 C9 N1 179.93(17)
C3 C4 C9 N1 -3.3(3)
C5 C4 C9 C8 -1.1(3)
C3 C4 C9 C8 175.64(17)
C3 C2 C11 C12 -114.8(2)
C1 C2 C11 C12 68.2(2)
C3 C2 C11 C16 68.9(2)
C1 C2 C11 C16 -108.2(2)
C16 C11 C12 C13 -0.2(3)
C2 C11 C12 C13 -176.55(17)
C11 C12 C13 C14 1.1(3)
C12 C13 C14 C15 -1.3(3)
C13 C14 C15 C16 0.5(3)
C14 C15 C16 C11 0.4(3)
C12 C11 C16 C15 -0.6(3)
C2 C11 C16 C15 175.86(17)
